data_2204538
loop_
_publ_author_name
'Friedrich, Holger B.'
'Howie, R. Alan'
'Onani, Martin O.'

_publ_section_title
;
Tricarbonyl(3-carboxypropyl)(\h^5^-cyclopentadienyl)tungsten(II)
;
_journal_issue 11
_journal_name_full 'Acta Crystallographica, Section E'
_journal_page_first m1641
_journal_page_last 1643
_journal_paper_doi 10.1107/S1600536804025371
_journal_volume 60
_journal_year 2004
_chemical_formula_iupac '[W (C5 H5) (C4 H7 O2) (C O)3]'
_chemical_formula_moiety 'C12 H12 O5 W'
_chemical_formula_sum 'C12 H12 O5 W'
_chemical_formula_weight 420.07
_chemical_name_systematic
;
Tricarbonyl(3-carboxypropyl)(\h^5^-cyclopentadienyl)tungsten(II)
;
_space_group_IT_number 14
_symmetry_cell_setting monoclinic
_symmetry_space_group_name_Hall '-P 2ybc'
_symmetry_space_group_name_H-M 'P 1 21/c 1'
_atom_sites_solution_hydrogens geom
_atom_sites_solution_primary direct
_atom_sites_solution_secondary difmap
_cell_angle_alpha 90.00
_cell_angle_beta 102.800(15)
_cell_angle_gamma 90.00
_cell_formula_units_Z 4
_cell_length_a 14.265(2)
_cell_length_b 8.1540(11)
_cell_length_c 11.229(2)
_cell_measurement_reflns_used 25
_cell_measurement_temperature 295(2)
_cell_measurement_theta_max 12.2
_cell_measurement_theta_min 11.8
_cell_volume 1273.7(3)
_computing_cell_refinement CAD-4/PC
_computing_data_collection 'CAD-4/PC (Enraf-Nonius, 1994)'
_computing_data_reduction 'XCAD4 (Harms & Wocadlo, 1995)'
_computing_molecular_graphics 'ORTEP-3 for Windows (Farrugia, 1997)'
_computing_publication_material 'SHELXL97 and PLATON (Spek, 2003)'
_computing_structure_refinement 'SHELXL97 (Sheldrick, 1997)'
_computing_structure_solution 'SHELXS97 (Sheldrick, 1997)'
_diffrn_ambient_temperature 295(2)
_diffrn_measured_fraction_theta_full 0.998
_diffrn_measured_fraction_theta_max 0.998
_diffrn_measurement_device_type 'Enraf--Nonius CAD-4'
_diffrn_measurement_method \w-2\q
_diffrn_radiation_monochromator graphite
_diffrn_radiation_source 'fine-focus sealed tube'
_diffrn_radiation_type MoK\a
_diffrn_radiation_wavelength 0.71073
_diffrn_reflns_av_R_equivalents 0.0346
_diffrn_reflns_av_sigmaI/netI 0.0260
_diffrn_reflns_limit_h_max 16
_diffrn_reflns_limit_h_min -16
_diffrn_reflns_limit_k_max 9
_diffrn_reflns_limit_k_min -1
_diffrn_reflns_limit_l_max 13
_diffrn_reflns_limit_l_min -13
_diffrn_reflns_number 5154
_diffrn_reflns_theta_full 24.98
_diffrn_reflns_theta_max 24.98
_diffrn_reflns_theta_min 2.90
_diffrn_standards_decay_% 7
_diffrn_standards_interval_time 120
_diffrn_standards_number 3
_exptl_absorpt_coefficient_mu 9.079
_exptl_absorpt_correction_T_max 0.066
_exptl_absorpt_correction_T_min 0.011
_exptl_absorpt_correction_type refdelf
_exptl_absorpt_process_details '(DIFABS; Walker & Stuart, 1983)'
_exptl_crystal_colour yellow
_exptl_crystal_density_diffrn 2.191
_exptl_crystal_density_method 'not measured'
_exptl_crystal_description rhomb
_exptl_crystal_F_000 792
_exptl_crystal_size_max 0.40
_exptl_crystal_size_mid 0.30
_exptl_crystal_size_min 0.30
_refine_diff_density_max 1.002
_refine_diff_density_min -1.170
_refine_ls_extinction_method none
_refine_ls_goodness_of_fit_ref 1.079
_refine_ls_hydrogen_treatment constr
_refine_ls_matrix_type full
_refine_ls_number_parameters 164
_refine_ls_number_reflns 2241
_refine_ls_number_restraints 0
_refine_ls_restrained_S_all 1.079
_refine_ls_R_factor_all 0.0294
_refine_ls_R_factor_gt 0.0261
_refine_ls_shift/su_max 0.001
_refine_ls_shift/su_mean 0.000
_refine_ls_structure_factor_coef Fsqd
_refine_ls_weighting_details 'calc  w= 1/[\s^2^(Fo^2^)+(0.0482P)^2^+0.7777P] where P = (Fo^2^+2Fc^2^)/3'
_refine_ls_weighting_scheme calc
_refine_ls_wR_factor_gt 0.0685
_refine_ls_wR_factor_ref 0.0716
_reflns_number_gt 2053
_reflns_number_total 2241
_reflns_threshold_expression I>2\s(I)
_cod_data_source_file lh6288.cif
_cod_original_sg_symbol_Hall 'P -2ybc'
_cod_original_sg_symbol_H-M 'P 21/c'
_cod_database_code 2204538

loop_
_symmetry_equiv_pos_as_xyz
'x, y, z'
'x, -y+1/2, z+1/2'
'-x, -y, -z'
'-x, y-1/2, -z-1/2'

loop_
_atom_site_label
_atom_site_fract_x
_atom_site_fract_y
_atom_site_fract_z
_atom_site_U_iso_or_equiv
_atom_site_adp_type
_atom_site_calc_flag
_atom_site_refinement_flags
_atom_site_occupancy
_atom_site_type_symbol
W1 0.800314(12) 0.48662(2) 0.141360(15) 0.03491(11) Uani d . 1 W
O1 0.8107(2) 0.1070(5) 0.1116(3) 0.0607(9) Uani d . 1 O
O2 0.9002(3) 0.4342(6) -0.0773(4) 0.0759(11) Uani d . 1 O
O3 0.6469(3) 0.6263(5) -0.0757(3) 0.0655(9) Uani d . 1 O
O4 0.4419(2) 0.3506(5) 0.3892(3) 0.0621(9) Uani d . 1 O
H4 0.4325 0.4221 0.4365 0.093 Uiso calc R 1 H
O5 0.5900(3) 0.4493(5) 0.4377(3) 0.0567(8) Uani d . 1 O
C1 0.8043(3) 0.2463(6) 0.1213(4) 0.0394(9) Uani d . 1 C
C2 0.8645(4) 0.4546(7) 0.0031(5) 0.0523(12) Uani d . 1 C
C3 0.7026(3) 0.5712(6) 0.0022(4) 0.0465(10) Uani d . 1 C
C4 0.6532(3) 0.3944(5) 0.1705(4) 0.0408(9) Uani d . 1 C
H4A 0.6202 0.4871 0.1966 0.049 Uiso calc R 1 H
H4B 0.6154 0.3596 0.0918 0.049 Uiso calc R 1 H
C5 0.6527(3) 0.2565(5) 0.2599(4) 0.0439(10) Uani d . 1 C
H5A 0.7003 0.2791 0.3343 0.053 Uiso calc R 1 H
H5B 0.6710 0.1555 0.2254 0.053 Uiso calc R 1 H
C6 0.5543(3) 0.2328(5) 0.2916(4) 0.0471(10) Uani d . 1 C
H6A 0.5050 0.2374 0.2167 0.057 Uiso calc R 1 H
H6B 0.5522 0.1243 0.3263 0.057 Uiso calc R 1 H
C7 0.5312(3) 0.3564(5) 0.3790(4) 0.0425(9) Uani d . 1 C
C8 0.8027(4) 0.7247(6) 0.2584(4) 0.0564(12) Uani d . 1 C
H8 0.7539 0.8020 0.2378 0.068 Uiso calc R 1 H
C9 0.8052(3) 0.5954(6) 0.3390(4) 0.0512(11) Uani d . 1 C
H9 0.7585 0.5715 0.3825 0.061 Uiso calc R 1 H
C10 0.8902(5) 0.5065(5) 0.3438(6) 0.0542(15) Uani d . 1 C
H10 0.9095 0.4135 0.3907 0.065 Uiso calc R 1 H
C11 0.9411(3) 0.5829(7) 0.2652(5) 0.0563(12) Uani d . 1 C
H11 0.9998 0.5488 0.2510 0.068 Uiso calc R 1 H
C12 0.8885(4) 0.7185(6) 0.2124(5) 0.0584(12) Uani d . 1 C
H12 0.9059 0.7914 0.1574 0.070 Uiso calc R 1 H

loop_
_atom_site_aniso_label
_atom_site_aniso_U_11
_atom_site_aniso_U_22
_atom_site_aniso_U_33
_atom_site_aniso_U_12
_atom_site_aniso_U_13
_atom_site_aniso_U_23
W1 0.03475(17) 0.03509(14) 0.03487(16) 0.00048(5) 0.00766(11) -0.00016(5)
O1 0.063(2) 0.047(2) 0.072(2) 0.0105(16) 0.0141(17) -0.0033(17)
O2 0.078(3) 0.096(3) 0.066(2) -0.004(3) 0.044(2) -0.008(2)
O3 0.064(2) 0.071(2) 0.055(2) 0.0085(19) -0.0007(17) 0.0166(18)
O4 0.0410(18) 0.081(3) 0.068(2) -0.0133(17) 0.0219(16) -0.0192(19)
O5 0.0394(19) 0.072(2) 0.060(2) -0.0114(18) 0.0157(17) -0.016(2)
C1 0.031(2) 0.040(3) 0.046(2) 0.0026(16) 0.0054(17) -0.0030(17)
C2 0.052(3) 0.054(3) 0.053(3) -0.003(2) 0.017(3) -0.001(2)
C3 0.053(3) 0.043(2) 0.045(2) 0.000(2) 0.014(2) 0.001(2)
C4 0.035(2) 0.049(2) 0.038(2) -0.0004(18) 0.0072(17) 0.0001(18)
C5 0.042(2) 0.041(2) 0.050(2) 0.0016(18) 0.014(2) 0.0023(19)
C6 0.045(2) 0.043(2) 0.053(2) -0.0043(19) 0.012(2) 0.0041(19)
C7 0.038(2) 0.048(2) 0.042(2) -0.0002(19) 0.0117(18) 0.0103(19)
C8 0.063(3) 0.041(2) 0.061(3) 0.001(2) 0.004(2) -0.012(2)
C9 0.054(3) 0.057(3) 0.043(2) -0.007(2) 0.011(2) -0.014(2)
C10 0.059(4) 0.057(3) 0.042(3) -0.001(2) 0.001(3) -0.0020(18)
C11 0.039(2) 0.070(3) 0.056(3) -0.010(2) 0.000(2) -0.008(3)
C12 0.062(3) 0.046(3) 0.064(3) -0.022(2) 0.006(2) -0.004(2)

loop_
_atom_type_symbol
_atom_type_description
_atom_type_scat_dispersion_real
_atom_type_scat_dispersion_imag
_atom_type_scat_source
C C 0.0033 0.0016 'International Tables Vol C Tables 4.2.6.8 and 6.1.1.4'
H H 0.0000 0.0000 'International Tables Vol C Tables 4.2.6.8 and 6.1.1.4'
O O 0.0106 0.0060 'International Tables Vol C Tables 4.2.6.8 and 6.1.1.4'
W W -0.8490 6.8722 'International Tables Vol C Tables 4.2.6.8 and 6.1.1.4'

loop_
_geom_angle_atom_site_label_1
_geom_angle_atom_site_label_2
_geom_angle_atom_site_label_3
_geom_angle
_geom_angle_publ_flag
Cg1 W1 C1 129.02(15) y
Cg1 W1 C2 118.89(18) y
Cg1 W1 C3 123.62(16) y
Cg1 W1 C4 110.12(13) y
C1 W1 C2 75.58(19) y
C1 W1 C3 106.84(18) y
C1 W1 C4 75.15(16) y
C2 W1 C3 78.1(2) y
C2 W1 C4 130.95(19) y
C3 W1 C4 73.91(17) y
C3 W1 C11 136.4(2) ?
C1 W1 C11 111.26(19) ?
C2 W1 C11 91.5(2) ?
C3 W1 C12 102.8(2) ?
C1 W1 C12 145.43(17) ?
C2 W1 C12 93.8(2) ?
C11 W1 C12 35.04(19) ?
C11 W1 C4 135.87(17) ?
C12 W1 C4 131.05(18) ?
C3 W1 C8 94.28(18) ?
C1 W1 C8 152.86(17) ?
C2 W1 C8 126.6(2) ?
C11 W1 C8 58.51(19) ?
C12 W1 C8 35.81(18) ?
C4 W1 C8 95.24(17) ?
C3 W1 C10 151.43(19) ?
C1 W1 C10 98.92(16) ?
C2 W1 C10 121.1(2) ?
C11 W1 C10 35.1(2) ?
C12 W1 C10 58.17(18) ?
C4 W1 C10 101.69(19) ?
C8 W1 C10 57.57(17) ?
C3 W1 C9 118.59(18) ?
C1 W1 C9 118.74(17) ?
C2 W1 C9 148.82(19) ?
C11 W1 C9 57.98(17) ?
C12 W1 C9 58.12(18) ?
C4 W1 C9 80.20(16) ?
C8 W1 C9 34.14(17) ?
C10 W1 C9 34.51(19) ?
C7 O4 H4 109.5 ?
O1 C1 W1 177.1(4) ?
O2 C2 W1 178.8(5) ?
O3 C3 W1 177.1(4) ?
C5 C4 W1 118.3(3) ?
C5 C4 H4A 107.7 ?
W1 C4 H4A 107.7 ?
C5 C4 H4B 107.7 ?
W1 C4 H4B 107.7 ?
H4A C4 H4B 107.1 ?
C4 C5 C6 112.8(3) ?
C4 C5 H5A 109.0 ?
C6 C5 H5A 109.0 ?
C4 C5 H5B 109.0 ?
C6 C5 H5B 109.0 ?
H5A C5 H5B 107.8 ?
C7 C6 C5 114.5(4) ?
C7 C6 H6A 108.6 ?
C5 C6 H6A 108.6 ?
C7 C6 H6B 108.6 ?
C5 C6 H6B 108.6 ?
H6A C6 H6B 107.6 ?
O5 C7 O4 123.2(4) ?
O5 C7 C6 123.5(4) ?
O4 C7 C6 113.3(4) ?
C9 C8 C12 108.0(5) ?
C9 C8 W1 74.4(3) ?
C12 C8 W1 71.1(3) ?
C9 C8 H8 126.0 ?
C12 C8 H8 126.0 ?
W1 C8 H8 120.4 ?
C8 C9 C10 108.3(5) ?
C8 C9 W1 71.5(3) ?
C10 C9 W1 71.9(3) ?
C8 C9 H9 125.8 ?
C10 C9 H9 125.8 ?
W1 C9 H9 122.4 ?
C9 C10 C11 108.0(5) ?
C9 C10 W1 73.6(3) ?
C11 C10 W1 70.8(3) ?
C9 C10 H10 126.0 ?
C11 C10 H10 126.0 ?
W1 C10 H10 121.3 ?
C12 C11 C10 108.4(5) ?
C12 C11 W1 72.5(3) ?
C10 C11 W1 74.1(3) ?
C12 C11 H11 125.8 ?
C10 C11 H11 125.8 ?
W1 C11 H11 119.4 ?
C11 C12 C8 107.3(5) ?
C11 C12 W1 72.5(3) ?
C8 C12 W1 73.1(3) ?
C11 C12 H12 126.4 ?
C8 C12 H12 126.4 ?
W1 C12 H12 119.9 ?

loop_
_geom_bond_atom_site_label_1
_geom_bond_atom_site_label_2
_geom_bond_distance
_geom_bond_publ_flag
W1 Cg1 2.012(2) y
W1 C1 1.975(5) y
W1 C2 1.986(5) y
W1 C3 1.974(5) y
W1 C11 2.312(4) ?
W1 C12 2.313(4) ?
W1 C4 2.319(4) y
W1 C8 2.340(4) ?
W1 C10 2.355(6) ?
W1 C9 2.376(4) ?
O1 C1 1.147(6) y
O2 C2 1.143(6) y
O3 C3 1.135(5) y
O4 C7 1.305(5) y
O4 H4 0.8200 ?
O5 C7 1.211(5) y
C4 C5 1.509(6) y
C4 H4A 0.9700 ?
C4 H4B 0.9700 ?
C5 C6 1.535(5) y
C5 H5A 0.9700 ?
C5 H5B 0.9700 ?
C6 C7 1.494(6) y
C6 H6A 0.9700 ?
C6 H6B 0.9700 ?
C8 C9 1.385(7) ?
C8 C12 1.431(7) ?
C8 H8 0.9300 ?
C9 C10 1.403(8) ?
C9 H9 0.9300 ?
C10 C11 1.406(8) ?
C10 H10 0.9300 ?
C11 C12 1.392(7) ?
C11 H11 0.9300 ?
C12 H12 0.9300 ?

loop_
_geom_hbond_atom_site_label_D
_geom_hbond_atom_site_label_H
_geom_hbond_atom_site_label_A
_geom_hbond_site_symmetry_A
_geom_hbond_distance_DH
_geom_hbond_distance_HA
_geom_hbond_distance_DA
_geom_hbond_angle_DHA
O4 H4 O5 3_666 0.82 1.84 2.653(5) 169

loop_
_geom_torsion_atom_site_label_1
_geom_torsion_atom_site_label_2
_geom_torsion_atom_site_label_3
_geom_torsion_atom_site_label_4
_geom_torsion
_geom_torsion_publ_flag
C1 W1 C4 C5 50.8(3) y
C2 W1 C4 C5 106.0(4) y
C3 W1 C4 C5 163.7(4) y
W1 C4 C5 C6 167.4(3) y
C4 C5 C6 O4 -67.5(6) y
C4 C5 C6 O5 -82.2(3) y
